data_2021676
loop_
_publ_author_name
'Eugenia D. Voronova'
'Alexander A. Golovanov'
'Ivan S. Odin'
'Maksim A. Anisimov'
'Pavel V. Dorovatovskii'
'Yan V. Zubavichus'
'Anna V. Vologzhanina'

_publ_section_title
;
 Peculiarities of supramolecular organization of cyclic ketones with
 vinylacetylene fragments
;
_journal_coeditor_code JX3023
_journal_issue 12
_journal_name_full 'Acta Crystallographica, Section C'
_journal_page_first 1674
_journal_page_last 1683
_journal_paper_doi 10.1107/S2053229618015838
_journal_volume 74
_journal_year 2018
_chemical_formula_iupac 'C24 H16 Br2 O'
_chemical_formula_moiety 'C24 H16 Br2 O'
_chemical_formula_sum 'C24 H16 Br2 O'
_chemical_formula_weight 480.19
_chemical_name_systematic
;
2,6-Bis[3-(4-bromophenyl)prop-2-yn-1-ylidene]cyclohexanone
;
_space_group_crystal_system orthorhombic
_space_group_IT_number 29
_space_group_name_Hall 'P 2c -2ac'
_space_group_name_H-M_alt 'P c a 21'
_atom_sites_solution_hydrogens geom
_atom_sites_solution_primary dual
_audit_creation_method
;
Olex2 1.2
(compiled 2017.03.28 svn.r3405 for OlexSys, GUI svn.r5335)
;
_cell_angle_alpha 90
_cell_angle_beta 90
_cell_angle_gamma 90
_cell_formula_units_Z 4
_cell_length_a 12.006(2)
_cell_length_b 5.2243(10)
_cell_length_c 31.998(6)
_cell_measurement_reflns_used 3568
_cell_measurement_temperature 100
_cell_measurement_theta_max 38.6
_cell_measurement_theta_min 5.3
_cell_volume 2007.0(6)
_computing_molecular_graphics
;
OLEX2 (Dolomanov <i>et al.</i>, 2009)
;
_computing_publication_material
;
OLEX2 (Dolomanov <i>et al.</i>, 2009)
;
_computing_structure_refinement
;
SHELXL2014 (Sheldrick, 2015b)
;
_computing_structure_solution
;
SHELXT (Sheldrick, 2015a)
;
_diffrn_ambient_temperature 100
_diffrn_measured_fraction_theta_full 0.992
_diffrn_measured_fraction_theta_max 0.968
_diffrn_measurement_device_type 'Mar CCD'
_diffrn_measurement_method phi-scan
_diffrn_radiation_type synchrotron
_diffrn_radiation_wavelength 0.9699
_diffrn_reflns_av_R_equivalents 0.1294
_diffrn_reflns_av_unetI/netI 0.1972
_diffrn_reflns_limit_h_max 15
_diffrn_reflns_limit_h_min -14
_diffrn_reflns_limit_k_max 6
_diffrn_reflns_limit_k_min -6
_diffrn_reflns_limit_l_max 39
_diffrn_reflns_limit_l_min -38
_diffrn_reflns_number 9749
_diffrn_reflns_theta_full 35.587
_diffrn_reflns_theta_max 38.425
_diffrn_reflns_theta_min 4.634
_exptl_absorpt_coefficient_mu 1.020
_exptl_absorpt_correction_type multi-scan
_exptl_absorpt_process_details
;
(SCALA; Evans, 2006)
;
_exptl_crystal_colour yellow
_exptl_crystal_density_diffrn 1.589
_exptl_crystal_description needle
_exptl_crystal_F_000 952
_exptl_crystal_size_max 0.15
_exptl_crystal_size_mid 0.01
_exptl_crystal_size_min 0.01
_refine_diff_density_max 0.948
_refine_diff_density_min -1.420
_refine_ls_abs_structure_details
;
Flack <i>x</i> determined using 812 quotients [(I+)-(I-)]/[(I+)+(I-)]
(Parsons <i>et al.</i>,  2013)
;
_refine_ls_abs_structure_Flack 0.47(7)
_refine_ls_extinction_coef .
_refine_ls_extinction_method none
_refine_ls_goodness_of_fit_ref 1.002
_refine_ls_hydrogen_treatment constr
_refine_ls_matrix_type full
_refine_ls_number_parameters 244
_refine_ls_number_reflns 3927
_refine_ls_number_restraints 1
_refine_ls_restrained_S_all 1.002
_refine_ls_R_factor_all 0.1172
_refine_ls_R_factor_gt 0.0792
_refine_ls_shift/su_max 0.012
_refine_ls_shift/su_mean 0.001
_refine_ls_structure_factor_coef Fsqd
_refine_ls_weighting_details 'w=1/[\s^2^(Fo^2^)+(0.1000P)^2^] where P=(Fo^2^+2Fc^2^)/3'
_refine_ls_weighting_scheme calc
_refine_ls_wR_factor_gt 0.2035
_refine_ls_wR_factor_ref 0.2584
_reflns_number_gt 2569
_reflns_number_total 3927
_reflns_threshold_expression 'I > 2\s(I)'
_cod_data_source_file 3d.cif
_cod_data_source_block 3d
_cod_original_cell_volume 2007.0(7)
_cod_database_code 2021676
_shelx_space_group_comment
;
The symmetry employed for this shelxl refinement is uniquely defined
by the following loop, which should always be used as a source of
symmetry information in preference to the above space-group names.
They are only intended as comments.
;
_shelxl_version_number 2014/6

loop_
_space_group_symop_operation_xyz
'x, y, z'
'-x, -y, z+1/2'
'x+1/2, -y, z'
'-x+1/2, y, z+1/2'

loop_
_atom_site_type_symbol
_atom_site_label
_atom_site_fract_x
_atom_site_fract_y
_atom_site_fract_z
_atom_site_U_iso_or_equiv
_atom_site_adp_type
_atom_site_calc_flag
_atom_site_occupancy
_atom_site_disorder_assembly
_atom_site_disorder_group
Br Br1 0.94120(15) 1.6770(3) 0.72569(5) 0.0503(5) Uani d 1 . .
Br Br2 0.90419(16) -1.1722(3) 0.27438(6) 0.0516(6) Uani d 1 . .
O O1 0.5159(11) 0.169(2) 0.5168(4) 0.069(4) Uani d 1 . .
C C14 0.9401(12) 1.303(3) 0.6603(6) 0.046(4) Uani d 1 . .
H H14 1.0171 1.3416 0.6581 0.056 Uiso calc 1 . .
C C15 0.8918(13) 1.123(3) 0.6339(5) 0.046(3) Uani d 1 . .
H H15 0.9357 1.0400 0.6133 0.055 Uiso calc 1 . .
C C7 0.6106(14) -0.054(3) 0.4458(5) 0.055(4) Uani d 1 . .
H H7 0.5319 -0.0431 0.4485 0.066 Uiso calc 1 . .
C C17 0.6827(14) -0.661(3) 0.3295(5) 0.050(4) Uani d 1 . .
H H17 0.6068 -0.6144 0.3259 0.060 Uiso calc 1 . .
C C1 0.7256(14) 0.880(3) 0.6105(5) 0.051(4) Uani d 1 . .
C C2 0.6796(13) 0.726(3) 0.5886(5) 0.050(4) Uani d 1 . .
C C8 0.6544(14) -0.211(3) 0.4132(5) 0.050(4) Uani d 1 . .
C C13 0.8740(13) 1.426(3) 0.6902(4) 0.044(3) Uani d 1 . .
C C12 0.7614(13) 1.372(3) 0.6946(5) 0.046(4) Uani d 1 . .
H H12 0.7168 1.4581 0.7147 0.055 Uiso calc 1 . .
C C16 0.7460(13) -0.544(3) 0.3607(5) 0.051(4) Uani d 1 . .
C C9 0.6963(15) -0.357(3) 0.3885(5) 0.051(4) Uani d 1 . .
C C20 0.9045(16) -0.802(3) 0.3399(6) 0.053(4) Uani d 1 . .
H H20 0.9799 -0.8532 0.3435 0.063 Uiso calc 1 . .
C C6 0.6735(13) 0.081(3) 0.4732(6) 0.050(4) Uani d 1 . .
C C22 0.8056(14) 0.403(3) 0.5298(5) 0.051(4) Uani d 1 . .
H H22A 0.8405 0.2745 0.5484 0.061 Uiso calc 1 . .
H H22B 0.8325 0.5742 0.5386 0.061 Uiso calc 1 . .
C C5 0.6153(14) 0.208(3) 0.5089(6) 0.054(4) Uani d 1 . .
C C21 0.8582(15) -0.612(3) 0.3654(5) 0.051(4) Uani d 1 . .
H H21 0.9028 -0.5282 0.3858 0.061 Uiso calc 1 . .
C C10 0.7787(13) 1.064(3) 0.6377(5) 0.046(3) Uani d 1 . .
C C4 0.6823(13) 0.392(3) 0.5350(5) 0.047(3) Uani d 1 . .
C C3 0.6262(15) 0.546(3) 0.5621(5) 0.056(4) Uani d 1 . .
H H3 0.5474 0.5322 0.5633 0.067 Uiso calc 1 . .
C C19 0.8392(13) -0.916(3) 0.3093(5) 0.051(4) Uani d 1 . .
C C11 0.7173(14) 1.188(3) 0.6690(6) 0.057(4) Uani d 1 . .
H H11 0.6413 1.1428 0.6725 0.068 Uiso calc 1 . .
C C18 0.7297(14) -0.847(3) 0.3036(6) 0.051(4) Uani d 1 . .
H H18 0.6865 -0.9253 0.2822 0.062 Uiso calc 1 . .
C C23 0.8424(15) 0.353(3) 0.4848(6) 0.057(4) Uani d 1 . .
H H23A 0.9247 0.3561 0.4831 0.068 Uiso calc 1 . .
H H23B 0.8130 0.4893 0.4663 0.068 Uiso calc 1 . .
C C24 0.7985(12) 0.091(3) 0.4705(5) 0.049(4) Uani d 1 . .
H H24A 0.8220 0.0588 0.4413 0.059 Uiso calc 1 . .
H H24B 0.8307 -0.0454 0.4883 0.059 Uiso calc 1 . .

loop_
_atom_site_aniso_label
_atom_site_aniso_U_11
_atom_site_aniso_U_22
_atom_site_aniso_U_33
_atom_site_aniso_U_12
_atom_site_aniso_U_13
_atom_site_aniso_U_23
Br1 0.0521(10) 0.0486(10) 0.0502(10) -0.0017(7) -0.0008(9) -0.0040(11)
Br2 0.0530(10) 0.0492(10) 0.0526(11) 0.0004(7) 0.0008(9) -0.0026(11)
O1 0.040(7) 0.086(9) 0.082(9) -0.001(5) 0.010(6) -0.033(6)
C14 0.033(8) 0.046(9) 0.060(11) 0.005(6) -0.001(7) 0.001(7)
C15 0.050(9) 0.051(8) 0.037(8) 0.004(6) 0.001(7) -0.006(7)
C7 0.054(9) 0.054(10) 0.056(9) 0.006(7) -0.009(7) -0.011(8)
C17 0.048(9) 0.056(9) 0.046(9) 0.000(7) 0.001(7) -0.007(7)
C1 0.061(10) 0.049(8) 0.042(8) 0.005(7) 0.004(7) 0.001(7)
C2 0.045(9) 0.048(8) 0.057(11) 0.001(7) 0.000(7) -0.016(8)
C8 0.046(9) 0.058(9) 0.046(9) -0.006(7) -0.003(7) 0.004(8)
C13 0.053(8) 0.038(7) 0.043(8) 0.005(7) 0.002(6) 0.009(7)
C12 0.049(9) 0.049(8) 0.040(8) 0.008(7) 0.004(6) -0.010(7)
C16 0.044(8) 0.056(10) 0.052(9) 0.000(7) 0.000(7) -0.001(8)
C9 0.053(10) 0.053(9) 0.048(9) -0.001(7) -0.001(7) -0.004(7)
C20 0.056(11) 0.050(10) 0.052(11) -0.001(7) -0.003(8) 0.009(8)
C6 0.044(8) 0.044(8) 0.063(10) 0.001(7) 0.004(7) -0.011(8)
C22 0.053(9) 0.047(8) 0.053(9) -0.009(7) 0.008(7) -0.004(8)
C5 0.040(10) 0.047(9) 0.075(13) 0.003(6) -0.004(8) -0.012(8)
C21 0.062(10) 0.042(8) 0.048(9) -0.003(7) -0.004(8) -0.004(7)
C10 0.059(9) 0.036(7) 0.042(8) 0.003(7) 0.007(7) 0.000(7)
C4 0.043(8) 0.046(8) 0.050(9) 0.004(6) 0.008(6) -0.005(7)
C3 0.050(9) 0.055(9) 0.063(10) -0.004(7) 0.006(8) -0.016(8)
C19 0.052(9) 0.053(8) 0.048(9) -0.012(7) -0.004(7) -0.004(8)
C11 0.043(9) 0.061(10) 0.066(11) -0.005(7) 0.013(8) -0.014(8)
C18 0.044(9) 0.051(9) 0.059(10) -0.004(6) -0.011(8) 0.007(8)
C23 0.048(9) 0.066(10) 0.056(10) -0.002(7) 0.004(8) -0.009(8)
C24 0.046(8) 0.045(8) 0.057(10) -0.004(7) -0.008(7) -0.012(8)

loop_
_atom_type_symbol
_atom_type_description
_atom_type_scat_dispersion_real
_atom_type_scat_dispersion_imag
_atom_type_scat_source
C C 0.0080 0.0030 'International Tables Vol C Tables 4.2.6.8 and 6.1.1.4'
H H 0.0000 0.0000 'International Tables Vol C Tables 4.2.6.8 and 6.1.1.4'
Br Br -2.5840 0.5840 'International Tables Vol C Tables 4.2.6.8 and 6.1.1.4'
O O 0.0230 0.0120 'International Tables Vol C Tables 4.2.6.8 and 6.1.1.4'

loop_
_geom_angle_atom_site_label_1
_geom_angle_atom_site_label_2
_geom_angle_atom_site_label_3
_geom_angle_site_symmetry_1
_geom_angle_site_symmetry_3
_geom_angle
C15 C14 H14 . . 120.3
C15 C14 C13 . . 119.3(14)
C13 C14 H14 . . 120.3
C14 C15 H15 . . 119.9
C14 C15 C10 . . 120.1(14)
C10 C15 H15 . . 119.9
C8 C7 H7 . . 117.7
C6 C7 H7 . . 117.7
C6 C7 C8 . . 124.6(15)
C16 C17 H17 . . 119.7
C16 C17 C18 . . 120.6(16)
C18 C17 H17 . . 119.7
C2 C1 C10 . . 178.6(18)
C1 C2 C3 . . 179.0(19)
C9 C8 C7 . . 173.8(17)
C14 C13 Br1 . . 118.9(11)
C12 C13 Br1 . . 119.4(11)
C12 C13 C14 . . 121.8(14)
C13 C12 H12 . . 121.3
C11 C12 C13 . . 117.4(14)
C11 C12 H12 . . 121.3
C17 C16 C9 . . 120.7(15)
C17 C16 C21 . . 119.4(15)
C21 C16 C9 . . 119.9(15)
C8 C9 C16 . . 176.8(17)
C21 C20 H20 . . 120.3
C19 C20 H20 . . 120.3
C19 C20 C21 . . 119.3(16)
C7 C6 C5 . . 117.7(14)
C7 C6 C24 . . 122.3(14)
C5 C6 C24 . . 119.8(14)
H22A C22 H22B . . 107.8
C4 C22 H22A . . 109.1
C4 C22 H22B . . 109.1
C4 C22 C23 . . 112.6(14)
C23 C22 H22A . . 109.1
C23 C22 H22B . . 109.1
O1 C5 C6 . . 122.3(15)
O1 C5 C4 . . 120.5(15)
C6 C5 C4 . . 117.2(14)
C16 C21 C20 . . 119.8(16)
C16 C21 H21 . . 120.1
C20 C21 H21 . . 120.1
C15 C10 C1 . . 121.6(13)
C15 C10 C11 . . 118.1(14)
C11 C10 C1 . . 120.3(14)
C22 C4 C5 . . 119.6(14)
C3 C4 C22 . . 122.7(15)
C3 C4 C5 . . 117.8(14)
C2 C3 H3 . . 118.4
C4 C3 C2 . . 123.3(16)
C4 C3 H3 . . 118.4
C20 C19 Br2 . . 118.8(13)
C18 C19 Br2 . . 119.7(12)
C18 C19 C20 . . 121.6(15)
C12 C11 C10 . . 123.2(15)
C12 C11 H11 . . 118.4
C10 C11 H11 . . 118.4
C17 C18 H18 . . 120.4
C19 C18 C17 . . 119.3(16)
C19 C18 H18 . . 120.4
C22 C23 H23A . . 109.8
C22 C23 H23B . . 109.8
C22 C23 C24 . . 109.5(14)
H23A C23 H23B . . 108.2
C24 C23 H23A . . 109.8
C24 C23 H23B . . 109.8
C6 C24 C23 . . 110.7(14)
C6 C24 H24A . . 109.5
C6 C24 H24B . . 109.5
C23 C24 H24A . . 109.5
C23 C24 H24B . . 109.5
H24A C24 H24B . . 108.1

loop_
_geom_bond_atom_site_label_1
_geom_bond_atom_site_label_2
_geom_bond_site_symmetry_2
_geom_bond_distance
Br1 C13 . 1.913(16)
Br2 C19 . 1.912(16)
O1 C5 . 1.24(2)
C14 H14 . 0.9500
C14 C15 . 1.39(2)
C14 C13 . 1.40(2)
C15 H15 . 0.9500
C15 C10 . 1.40(2)
C7 H7 . 0.9500
C7 C8 . 1.43(2)
C7 C6 . 1.36(2)
C17 H17 . 0.9500
C17 C16 . 1.40(2)
C17 C18 . 1.40(2)
C1 C2 . 1.20(2)
C1 C10 . 1.45(2)
C2 C3 . 1.42(2)
C8 C9 . 1.21(2)
C13 C12 . 1.39(2)
C12 H12 . 0.9500
C12 C11 . 1.37(2)
C16 C9 . 1.45(2)
C16 C21 . 1.40(2)
C20 H20 . 0.9500
C20 C21 . 1.40(2)
C20 C19 . 1.39(2)
C6 C5 . 1.49(2)
C6 C24 . 1.50(2)
C22 H22A . 0.9900
C22 H22B . 0.9900
C22 C4 . 1.49(2)
C22 C23 . 1.53(2)
C5 C4 . 1.51(2)
C21 H21 . 0.9500
C10 C11 . 1.40(2)
C4 C3 . 1.36(2)
C3 H3 . 0.9500
C19 C18 . 1.37(2)
C11 H11 . 0.9500
C18 H18 . 0.9500
C23 H23A . 0.9900
C23 H23B . 0.9900
C23 C24 . 1.54(2)
C24 H24A . 0.9900
C24 H24B . 0.9900

_cod_database_fobs_code 2021676
